data_1001399
loop_
_publ_author_name
'Battle, P D'
'Gibb, T C'
'Jones, C W'
'Studer, F'

_publ_section_title
;
Spin-Glass Behavior in Sr~2~ Fe Ru O~6~ and Ba La Ni Ru O~6~: A
Comparison with Antiferromagnetic Ba La Zn Ru O~6~
;
_journal_coden_ASTM JSSCBI
_journal_name_full 'Journal of Solid State Chemistry'
_journal_page_first 281
_journal_page_last 293
_journal_paper_doi 10.1016/0022-4596(89)90109-6
_journal_volume 78
_journal_year 1989
_chemical_formula_structural 'Sr2 Fe (Ru O6)'
_chemical_formula_sum 'Fe O6 Ru Sr2'
_chemical_name_systematic 'Distrontium iron(III) ruthenate(V)'
_space_group_IT_number 15
_symmetry_cell_setting monoclinic
_symmetry_Int_Tables_number 15
_symmetry_space_group_name_Hall '-I 2yc'
_symmetry_space_group_name_H-M 'I 1 2/c 1'
_cell_angle_alpha 90
_cell_angle_beta 90.11(1)
_cell_angle_gamma 90
_cell_formula_units_Z 2
_cell_length_a 5.5379(3)
_cell_length_b 5.5429(3)
_cell_length_c 7.8772(1)
_cell_volume 241.8
_refine_ls_R_factor_all 0.094
_cod_database_code 1001399

loop_
_symmetry_equiv_pos_as_xyz
x,y,z
x,-y,1/2+z
-x,-y,-z
-x,y,1/2-z
1/2+x,1/2+y,1/2+z
1/2+x,1/2-y,z
1/2-x,1/2-y,1/2-z
1/2-x,1/2+y,-z

loop_
_atom_site_label
_atom_site_type_symbol
_atom_site_symmetry_multiplicity
_atom_site_Wyckoff_symbol
_atom_site_fract_x
_atom_site_fract_y
_atom_site_fract_z
_atom_site_occupancy
_atom_site_attached_hydrogens
_atom_site_calc_flag
Sr1 Sr2+ 4 e 0. 0.500(3) 0.25 1. 0 d
Fe1 Fe3+ 4 a 0. 0. 0. 0.5 0 d
Ru1 Ru5+ 4 a 0. 0. 0. 0.5 0 d
O1 O2- 4 e 0. 0.011(5) 0.25 1. 0 d
O2 O2- 8 f 0.228(2) 0.728(2) 0.0055(8) 1. 0 d

loop_
_atom_type_symbol
_atom_type_oxidation_number
Sr2+ 2.000
Fe3+ 3.000
Ru5+ 5.000
O2- -2.000
